data_2209137
loop_
_publ_author_name
'Hong-Yan Wu'
'Yun-Feng Feng'
'Shu-Rong Wang'
'Wei-Ping Huang'

_publ_section_title
;
 (2,2'-Bipyridine)(4-bromo-2-formylphenolato)copper(II) perchlorate
;
_journal_coeditor_code CV2044
_journal_issue 6
_journal_name_full 'Acta Crystallographica Section E'
_journal_page_first m1225
_journal_page_last m1226
_journal_paper_doi 10.1107/S1600536806016151
_journal_volume 62
_journal_year 2006
_chemical_formula_iupac '[Cu (C7 H4 Br O2) (C10 H8 N2)] Cl O4'
_chemical_formula_moiety 'C17 H12 Br Cu N2 O2 +, Cl O4 -'
_chemical_formula_sum 'C17 H12 Br Cl Cu N2 O6'
_chemical_formula_weight 519.19
_chemical_name_systematic
;
(2,2'-Bipyridine)(4-bromo-2-formylphenolato)copper(II) perchlorate
;
_space_group_IT_number 2
_symmetry_cell_setting triclinic
_symmetry_space_group_name_Hall '-P 1'
_symmetry_space_group_name_H-M 'P -1'
_atom_sites_solution_hydrogens geom
_atom_sites_solution_primary direct
_atom_sites_solution_secondary difmap
_cell_angle_alpha 96.627(4)
_cell_angle_beta 113.043(4)
_cell_angle_gamma 92.835(4)
_cell_formula_units_Z 2
_cell_length_a 8.806(2)
_cell_length_b 10.512(3)
_cell_length_c 10.927(3)
_cell_measurement_reflns_used 1618
_cell_measurement_temperature 294(2)
_cell_measurement_theta_max 25.08
_cell_measurement_theta_min 2.62
_cell_volume 919.6(4)
_computing_cell_refinement SMART
_computing_data_collection 'SMART (Bruker, 1998)'
_computing_data_reduction 'SAINT (Bruker, 1998)'
_computing_molecular_graphics 'SHELXTL (Bruker, 1998)'
_computing_publication_material SHELXTL
_computing_structure_refinement 'SHELXL97 (Sheldrick, 1997)'
_computing_structure_solution 'SHELXS97 (Sheldrick, 1997)'
_diffrn_ambient_temperature 294(2)
_diffrn_measured_fraction_theta_full 0.986
_diffrn_measured_fraction_theta_max 0.986
_diffrn_measurement_device_type 'Bruker SMART CCD area-detector'
_diffrn_measurement_method '\f and \w'
_diffrn_radiation_monochromator graphite
_diffrn_radiation_source 'fine-focus sealed tube'
_diffrn_radiation_type MoK\a
_diffrn_radiation_wavelength 0.71073
_diffrn_reflns_av_R_equivalents 0.027
_diffrn_reflns_av_sigmaI/netI 0.0645
_diffrn_reflns_limit_h_max 10
_diffrn_reflns_limit_h_min -7
_diffrn_reflns_limit_k_max 12
_diffrn_reflns_limit_k_min -12
_diffrn_reflns_limit_l_max 10
_diffrn_reflns_limit_l_min -12
_diffrn_reflns_number 4590
_diffrn_reflns_theta_full 25.00
_diffrn_reflns_theta_max 25.00
_diffrn_reflns_theta_min 2.05
_diffrn_standards_number 0
_exptl_absorpt_coefficient_mu 3.544
_exptl_absorpt_correction_T_max 0.6367
_exptl_absorpt_correction_T_min 0.4369
_exptl_absorpt_correction_type multi-scan
_exptl_absorpt_process_details '(SADABS; Sheldrick, 1996)'
_exptl_crystal_colour green
_exptl_crystal_density_diffrn 1.875
_exptl_crystal_density_method 'not measured'
_exptl_crystal_description block
_exptl_crystal_F_000 514
_exptl_crystal_size_max 0.28
_exptl_crystal_size_mid 0.22
_exptl_crystal_size_min 0.14
_refine_diff_density_max 1.151
_refine_diff_density_min -0.644
_refine_ls_extinction_method none
_refine_ls_goodness_of_fit_ref 1.008
_refine_ls_hydrogen_treatment constr
_refine_ls_matrix_type full
_refine_ls_number_parameters 266
_refine_ls_number_reflns 3193
_refine_ls_number_restraints 62
_refine_ls_restrained_S_all 1.031
_refine_ls_R_factor_all 0.1033
_refine_ls_R_factor_gt 0.0586
_refine_ls_shift/su_max 0.000
_refine_ls_shift/su_mean 0.000
_refine_ls_structure_factor_coef Fsqd
_refine_ls_weighting_details 'calc w=1/[\s^2^(Fo^2^)+(0.0877P)^2^+2.119P] where P=(Fo^2^+2Fc^2^)/3'
_refine_ls_weighting_scheme calc
_refine_ls_wR_factor_gt 0.1458
_refine_ls_wR_factor_ref 0.1810
_reflns_number_gt 2000
_reflns_number_total 3193
_reflns_threshold_expression I>2\s(I)
_cod_data_source_file cv2044.cif
_cod_data_source_block I
_cod_depositor_comments
;
The following automatic conversions were performed:
'_symmetry_cell_setting' value 'Triclinic' changed to 'triclinic'
according to '/home/saulius/struct/CIF-dictionaries/cif_core.dic'
dictionary named 'cif_core.dic' version 2.4.1 from 2010-06-29.

Automatic conversion script
Id: cif_fix_enum 1527 2010-12-29 10:47:43Z saulius 

The following automatic conversions were performed:

'_symmetry_cell_setting' value 'Triclinic' changed to 'triclinic'
according to /home/saulius/struct/CIF-dictionaries/cif_core.dic
dictionary named 'cif_core.dic' version 2.4.1 from 2010-06-29.

Automatic conversion script
Id: cif_fix_values 1715 2011-07-08 13:25:40Z adriana 
;
_cod_original_cell_volume 919.5(4)
_cod_database_code 2209137
_cod_database_fobs_code 2209137

loop_
_symmetry_equiv_pos_as_xyz
'x, y, z'
'-x, -y, -z'

loop_
_atom_site_type_symbol
_atom_site_label
_atom_site_fract_x
_atom_site_fract_y
_atom_site_fract_z
_atom_site_U_iso_or_equiv
_atom_site_adp_type
_atom_site_calc_flag
_atom_site_refinement_flags
_atom_site_occupancy
_atom_site_disorder_assembly
_atom_site_disorder_group
Cu Cu1 0.98547(11) 0.08447(9) 0.85450(9) 0.0483(3) Uani d . 1 . .
Br Br1 0.58270(17) 0.47866(11) 1.20808(13) 0.0998(5) Uani d . 1 . .
O O1 0.8432(6) 0.0641(5) 0.9446(6) 0.0570(14) Uani d . 1 . .
O O2 1.0915(6) 0.2481(5) 0.9668(5) 0.0540(13) Uani d . 1 . .
N N2 0.8967(8) -0.0830(6) 0.7352(6) 0.0523(16) Uani d . 1 . .
N N3 1.1402(7) 0.0826(6) 0.7630(6) 0.0478(15) Uani d . 1 . .
C C1 0.7963(8) 0.1588(7) 1.0037(7) 0.0448(17) Uani d . 1 . .
C C2 0.6550(10) 0.1350(8) 1.0322(8) 0.059(2) Uani d . 1 . .
H H2 0.6013 0.0519 1.0098 0.071 Uiso calc R 1 . .
C C3 0.5955(10) 0.2279(9) 1.0905(9) 0.068(2) Uani d . 1 . .
H H3 0.5000 0.2092 1.1050 0.082 Uiso calc R 1 . .
C C4 0.6765(11) 0.3522(8) 1.1294(8) 0.058(2) Uani d . 1 . .
C C5 0.8187(11) 0.3808(8) 1.1110(8) 0.057(2) Uani d . 1 . .
H H5 0.8754 0.4629 1.1416 0.069 Uiso calc R 1 . .
C C6 0.8790(9) 0.2851(7) 1.0451(7) 0.0447(17) Uani d . 1 . .
C C7 1.0268(10) 0.3175(7) 1.0299(8) 0.0537(19) Uani d . 1 . .
H H7 1.0820 0.3987 1.0709 0.064 Uiso calc R 1 . .
C C8 0.7664(11) -0.1605(8) 0.7239(8) 0.064(2) Uani d . 1 . .
H H8 0.7015 -0.1325 0.7693 0.076 Uiso calc R 1 . .
C C9 0.7240(12) -0.2799(9) 0.6478(9) 0.074(3) Uani d . 1 . .
H H9 0.6314 -0.3314 0.6414 0.089 Uiso calc R 1 . .
C C10 0.8187(14) -0.3224(9) 0.5819(9) 0.079(3) Uani d . 1 . .
H H10 0.7934 -0.4042 0.5318 0.094 Uiso calc R 1 . .
C C11 0.9534(14) -0.2425(9) 0.5900(8) 0.073(3) Uani d . 1 . .
H H11 1.0187 -0.2700 0.5449 0.088 Uiso calc R 1 . .
C C12 0.9897(11) -0.1221(8) 0.6653(7) 0.054(2) Uani d . 1 . .
C C13 1.1272(10) -0.0266(8) 0.6814(8) 0.0524(19) Uani d . 1 . .
C C14 1.2354(13) -0.0434(10) 0.6173(9) 0.072(3) Uani d . 1 . .
H H14 1.2253 -0.1197 0.5611 0.086 Uiso calc R 1 . .
C C15 1.3551(13) 0.0520(10) 0.6372(10) 0.077(3) Uani d . 1 . .
H H15 1.4282 0.0409 0.5952 0.093 Uiso calc R 1 . .
C C16 1.3689(11) 0.1640(10) 0.7187(9) 0.069(2) Uani d . 1 . .
H H16 1.4503 0.2304 0.7327 0.083 Uiso calc R 1 . .
C C17 1.2587(10) 0.1763(8) 0.7799(8) 0.058(2) Uani d . 1 . .
H H17 1.2671 0.2529 0.8352 0.069 Uiso calc R 1 . .
Cl Cl1 0.7678(2) 0.31953(19) 0.6589(2) 0.0568(5) Uani d D 1 . .
O O3 0.7592(14) 0.1909(6) 0.6868(13) 0.085(2) Uani d PDU 0.802(9) A 1
O O4 0.6629(14) 0.3305(11) 0.5281(8) 0.127(4) Uani d PDU 0.802(9) A 1
O O5 0.7461(13) 0.4048(8) 0.7585(9) 0.100(3) Uani d PDU 0.802(9) A 1
O O6 0.9352(9) 0.3500(10) 0.6698(10) 0.108(3) Uani d PDU 0.802(9) A 1
O O3' 0.776(5) 0.1872(15) 0.676(4) 0.085(2) Uani d PD 0.198(9) A 2
O O4' 0.758(4) 0.336(4) 0.5274(18) 0.127(4) Uani d PD 0.198(9) A 2
O O5' 0.624(3) 0.367(3) 0.673(3) 0.100(3) Uani d PD 0.198(9) A 2
O O6' 0.914(2) 0.395(3) 0.758(3) 0.108(3) Uani d PD 0.198(9) A 2

loop_
_atom_site_aniso_label
_atom_site_aniso_U_11
_atom_site_aniso_U_22
_atom_site_aniso_U_33
_atom_site_aniso_U_12
_atom_site_aniso_U_13
_atom_site_aniso_U_23
Cu1 0.0490(6) 0.0478(5) 0.0552(6) 0.0052(4) 0.0305(5) -0.0005(4)
Br1 0.1420(11) 0.0815(8) 0.1213(10) 0.0366(7) 0.0998(9) 0.0085(7)
O1 0.058(3) 0.044(3) 0.080(4) 0.003(2) 0.044(3) -0.007(3)
O2 0.059(3) 0.052(3) 0.059(3) 0.001(3) 0.035(3) -0.001(3)
N2 0.056(4) 0.050(4) 0.052(4) 0.004(3) 0.022(3) 0.010(3)
N3 0.050(4) 0.050(4) 0.053(4) 0.015(3) 0.028(3) 0.013(3)
C1 0.039(4) 0.042(4) 0.053(5) 0.003(3) 0.019(3) 0.006(3)
C2 0.056(5) 0.056(5) 0.072(6) -0.004(4) 0.036(4) -0.003(4)
C3 0.054(5) 0.083(7) 0.078(6) 0.011(5) 0.039(5) 0.010(5)
C4 0.077(6) 0.059(5) 0.055(5) 0.027(5) 0.042(4) 0.011(4)
C5 0.076(6) 0.045(4) 0.056(5) 0.004(4) 0.034(4) 0.001(4)
C6 0.056(4) 0.046(4) 0.041(4) 0.006(3) 0.028(3) 0.009(3)
C7 0.068(5) 0.044(4) 0.048(5) -0.005(4) 0.025(4) -0.002(4)
C8 0.065(6) 0.065(6) 0.057(5) 0.007(5) 0.022(4) 0.005(4)
C9 0.071(6) 0.066(6) 0.067(6) -0.010(5) 0.013(5) -0.001(5)
C10 0.108(8) 0.054(5) 0.053(6) 0.001(6) 0.014(6) -0.002(4)
C11 0.110(8) 0.062(6) 0.050(5) 0.025(6) 0.035(5) 0.005(4)
C12 0.075(6) 0.055(5) 0.037(4) 0.019(4) 0.026(4) 0.005(4)
C13 0.062(5) 0.056(5) 0.046(4) 0.017(4) 0.026(4) 0.010(4)
C14 0.100(7) 0.073(6) 0.063(6) 0.035(6) 0.052(5) 0.009(5)
C15 0.091(7) 0.090(7) 0.086(7) 0.028(6) 0.067(6) 0.028(6)
C16 0.065(5) 0.079(6) 0.083(6) 0.013(5) 0.047(5) 0.023(5)
C17 0.060(5) 0.057(5) 0.066(5) 0.010(4) 0.036(4) 0.011(4)
Cl1 0.0610(12) 0.0567(12) 0.0625(13) 0.0112(10) 0.0346(10) 0.0088(10)
O3 0.093(5) 0.063(4) 0.101(5) 0.009(3) 0.042(4) 0.012(4)
O4 0.131(8) 0.117(6) 0.095(6) 0.032(7) 0.002(5) 0.023(5)
O5 0.133(7) 0.079(5) 0.109(6) 0.018(5) 0.077(5) -0.016(4)
O6 0.086(5) 0.125(7) 0.128(7) 0.006(5) 0.064(5) 0.008(5)
O3' 0.093(5) 0.063(4) 0.101(5) 0.009(3) 0.042(4) 0.012(4)
O4' 0.131(8) 0.117(6) 0.095(6) 0.032(7) 0.002(5) 0.023(5)
O5' 0.133(7) 0.079(5) 0.109(6) 0.018(5) 0.077(5) -0.016(4)
O6' 0.086(5) 0.125(7) 0.128(7) 0.006(5) 0.064(5) 0.008(5)

loop_
_atom_type_symbol
_atom_type_description
_atom_type_scat_dispersion_real
_atom_type_scat_dispersion_imag
_atom_type_scat_source
C C 0.0033 0.0016 ' International Tables Vol C Tables 4.2.6.8 and 6.1.1.4'
H H 0.0000 0.0000 ' International Tables Vol C Tables 4.2.6.8 and 6.1.1.4'
N N 0.0061 0.0033 ' International Tables Vol C Tables 4.2.6.8 and 6.1.1.4'
O O 0.0106 0.0060 ' International Tables Vol C Tables 4.2.6.8 and 6.1.1.4'
Cl Cl 0.1484 0.1585 ' International Tables Vol C Tables 4.2.6.8 and 6.1.1.4'
Br Br -0.2901 2.4595 ' International Tables Vol C Tables 4.2.6.8 and 6.1.1.4'
Cu Cu 0.3201 1.2651 ' International Tables Vol C Tables 4.2.6.8 and 6.1.1.4'

loop_
_geom_angle_atom_site_label_1
_geom_angle_atom_site_label_2
_geom_angle_atom_site_label_3
_geom_angle
_geom_angle_publ_flag
O1 Cu1 O2 92.2(2) yes
O1 Cu1 N3 172.6(2) yes
O2 Cu1 N3 92.8(2) yes
O1 Cu1 N2 93.3(2) yes
O2 Cu1 N2 174.3(2) yes
N3 Cu1 N2 81.6(3) yes
C1 O1 Cu1 124.2(5) yes
C7 O2 Cu1 124.1(5) yes
C8 N2 C12 119.0(7) ?
C8 N2 Cu1 127.0(6) yes
C12 N2 Cu1 113.9(6) yes
C13 N3 C17 118.3(7) ?
C13 N3 Cu1 115.2(5) yes
C17 N3 Cu1 126.4(5) yes
O1 C1 C2 118.3(7) ?
O1 C1 C6 124.6(6) ?
C2 C1 C6 117.0(7) ?
C3 C2 C1 122.4(8) ?
C3 C2 H2 118.8 ?
C1 C2 H2 118.8 ?
C2 C3 C4 120.1(8) ?
C2 C3 H3 119.9 ?
C4 C3 H3 119.9 ?
C5 C4 C3 120.7(7) ?
C5 C4 Br1 121.7(7) ?
C3 C4 Br1 117.6(6) ?
C4 C5 C6 119.7(8) ?
C4 C5 H5 120.2 ?
C6 C5 H5 120.2 ?
C7 C6 C5 118.0(7) ?
C7 C6 C1 121.9(7) ?
C5 C6 C1 120.0(7) ?
O2 C7 C6 126.5(7) ?
O2 C7 H7 116.7 ?
C6 C7 H7 116.7 ?
N2 C8 C9 122.6(9) ?
N2 C8 H8 118.7 ?
C9 C8 H8 118.7 ?
C10 C9 C8 119.3(10) ?
C10 C9 H9 120.4 ?
C8 C9 H9 120.4 ?
C9 C10 C11 119.3(9) ?
C9 C10 H10 120.4 ?
C11 C10 H10 120.4 ?
C12 C11 C10 119.6(9) ?
C12 C11 H11 120.2 ?
C10 C11 H11 120.2 ?
N2 C12 C11 120.2(9) ?
N2 C12 C13 114.3(7) ?
C11 C12 C13 125.5(8) ?
N3 C13 C14 121.0(8) ?
N3 C13 C12 114.4(7) ?
C14 C13 C12 124.6(8) ?
C15 C14 C13 119.6(8) ?
C15 C14 H14 120.2 ?
C13 C14 H14 120.2 ?
C14 C15 C16 120.1(8) ?
C14 C15 H15 119.9 ?
C16 C15 H15 119.9 ?
C15 C16 C17 118.2(9) ?
C15 C16 H16 120.9 ?
C17 C16 H16 120.9 ?
N3 C17 C16 122.8(8) ?
N3 C17 H17 118.6 ?
C16 C17 H17 118.6 ?
O4 Cl1 O5 114.7(6) ?
O4 Cl1 O3 112.1(6) ?
O5 Cl1 O3 109.9(6) ?
O4 Cl1 O3' 110(2) ?
O5 Cl1 O3' 117.6(19) ?
O3 Cl1 O3' 9(2) ?
O4 Cl1 O5' 76.7(14) ?
O5 Cl1 O5' 46.7(12) ?
O3 Cl1 O5' 102.6(17) ?
O3' Cl1 O5' 110.9(11) ?
O4 Cl1 O4' 34.7(14) ?
O5 Cl1 O4' 131.3(18) ?
O3 Cl1 O4' 117(2) ?
O3' Cl1 O4' 110.4(11) ?
O5' Cl1 O4' 108.4(10) ?
O4 Cl1 O6' 134.0(17) ?
O5 Cl1 O6' 63.0(12) ?
O3 Cl1 O6' 111.0(18) ?
O3' Cl1 O6' 109.8(11) ?
O5' Cl1 O6' 108.7(10) ?
O4' Cl1 O6' 108.7(10) ?
O4 Cl1 O6 106.5(6) ?
O5 Cl1 O6 107.1(5) ?
O3 Cl1 O6 106.1(6) ?
O3' Cl1 O6 98.9(17) ?
O5' Cl1 O6 147.1(14) ?
O4' Cl1 O6 72.2(14) ?
O6' Cl1 O6 45.3(12) ?

loop_
_geom_bond_atom_site_label_1
_geom_bond_atom_site_label_2
_geom_bond_distance
_geom_bond_publ_flag
Cu1 O1 1.890(5) yes
Cu1 O2 1.947(5) yes
Cu1 N3 1.981(6) yes
Cu1 N2 1.986(7) yes
Cu1 O3 2.533(12) yes
Br1 C4 1.894(7) ?
O1 C1 1.296(8) ?
O2 C7 1.251(9) ?
N2 C8 1.330(10) ?
N2 C12 1.369(10) ?
N3 C13 1.340(9) ?
N3 C17 1.342(10) ?
C1 C2 1.414(10) ?
C1 C6 1.416(10) ?
C2 C3 1.343(11) ?
C2 H2 0.9300 ?
C3 C4 1.393(12) ?
C3 H3 0.9300 ?
C4 C5 1.368(12) ?
C5 C6 1.413(10) ?
C5 H5 0.9300 ?
C6 C7 1.406(10) ?
C7 H7 0.9300 ?
C8 C9 1.370(12) ?
C8 H8 0.9300 ?
C9 C10 1.359(14) ?
C9 H9 0.9300 ?
C10 C11 1.386(14) ?
C10 H10 0.9300 ?
C11 C12 1.376(12) ?
C11 H11 0.9300 ?
C12 C13 1.475(12) ?
C13 C14 1.393(11) ?
C14 C15 1.352(14) ?
C14 H14 0.9300 ?
C15 C16 1.361(13) ?
C15 H15 0.9300 ?
C16 C17 1.380(11) ?
C16 H16 0.9300 ?
C17 H17 0.9300 ?
Cl1 O4 1.387(7) ?
Cl1 O5 1.407(6) ?
Cl1 O3 1.425(6) ?
Cl1 O3' 1.427(10) ?
Cl1 O5' 1.437(10) ?
Cl1 O4' 1.438(10) ?
Cl1 O6' 1.442(10) ?
Cl1 O6 1.448(7) ?

loop_
_geom_torsion_atom_site_label_1
_geom_torsion_atom_site_label_2
_geom_torsion_atom_site_label_3
_geom_torsion_atom_site_label_4
_geom_torsion
O2 Cu1 O1 C1 27.3(6)
N3 Cu1 O1 C1 159.8(18)
N2 Cu1 O1 C1 -154.5(6)
O1 Cu1 O2 C7 -21.8(6)
N3 Cu1 O2 C7 163.6(6)
N2 Cu1 O2 C7 176(2)
O1 Cu1 N2 C8 7.9(7)
O2 Cu1 N2 C8 170(2)
N3 Cu1 N2 C8 -177.4(7)
O1 Cu1 N2 C12 -168.0(5)
O2 Cu1 N2 C12 -6(3)
N3 Cu1 N2 C12 6.7(5)
O1 Cu1 N3 C13 40(2)
O2 Cu1 N3 C13 172.3(5)
N2 Cu1 N3 C13 -6.5(5)
O1 Cu1 N3 C17 -137.0(18)
O2 Cu1 N3 C17 -4.5(6)
N2 Cu1 N3 C17 176.7(6)
Cu1 O1 C1 C2 161.6(6)
Cu1 O1 C1 C6 -19.9(10)
O1 C1 C2 C3 -178.5(8)
C6 C1 C2 C3 2.9(12)
C1 C2 C3 C4 -2.2(14)
C2 C3 C4 C5 -1.1(13)
C2 C3 C4 Br1 178.9(7)
C3 C4 C5 C6 3.5(13)
Br1 C4 C5 C6 -176.5(6)
C4 C5 C6 C7 -179.0(7)
C4 C5 C6 C1 -2.7(11)
O1 C1 C6 C7 -2.7(12)
C2 C1 C6 C7 175.8(7)
O1 C1 C6 C5 -178.9(7)
C2 C1 C6 C5 -0.4(11)
Cu1 O2 C7 C6 8.1(11)
C5 C6 C7 O2 -174.9(7)
C1 C6 C7 O2 8.9(13)
C12 N2 C8 C9 2.0(12)
Cu1 N2 C8 C9 -173.7(6)
N2 C8 C9 C10 0.6(14)
C8 C9 C10 C11 -1.8(14)
C9 C10 C11 C12 0.5(14)
C8 N2 C12 C11 -3.3(11)
Cu1 N2 C12 C11 173.0(6)
C8 N2 C12 C13 177.8(7)
Cu1 N2 C12 C13 -5.9(8)
C10 C11 C12 N2 2.1(12)
C10 C11 C12 C13 -179.1(8)
C17 N3 C13 C14 1.0(11)
Cu1 N3 C13 C14 -176.1(6)
C17 N3 C13 C12 -177.9(7)
Cu1 N3 C13 C12 5.0(8)
N2 C12 C13 N3 0.7(10)
C11 C12 C13 N3 -178.2(7)
N2 C12 C13 C14 -178.2(7)
C11 C12 C13 C14 2.9(13)
N3 C13 C14 C15 -0.2(13)
C12 C13 C14 C15 178.6(8)
C13 C14 C15 C16 -0.5(14)
C14 C15 C16 C17 0.4(14)
C13 N3 C17 C16 -1.1(12)
Cu1 N3 C17 C16 175.6(6)
C15 C16 C17 N3 0.4(13)
